data_4313045
loop_
_publ_author_name
'Michael J. Goldcamp'
'Sara E. Edison'
'Leah N. Squires'
'Dell T. Rosa'
'Neil K. Vowels'
'Nathan L. Coker'
'Jeanette A. Krause Bauer'
'Michael J. Baldwin'

_publ_contact_author_address
;     Department of Chemistry
      University of Cincinnati
      Cincinnati, OH 45221-0172 USA
;
_publ_contact_author_email jeanette.krause@uc.edu
_publ_contact_author_fax '513 556 9239'
_publ_contact_author_name 'Dr. Jeanette A. Krause Bauer'
_publ_contact_author_phone '513 556 9226'
_publ_section_title
;
 Structural and Spectroscopic Studies of Nickel(II) Complexes with a
 Library of Bis(oxime)amine-Containing Ligands
;
_journal_name_full 'Inorganic Chemistry'
_journal_page_first 717
_journal_page_last 728
_journal_paper_doi 10.1021/ic025860q
_journal_volume 42
_journal_year 2003
_chemical_formula_sum 'C18 H29 N5 Ni O10'
_chemical_formula_weight 534.17
_chemical_name_common Ni(ABOH~2~)(NO~3~)~2~
_chemical_name_systematic
; 
 Nickel(II) (N-phenyl-N,N-bis(1-propan-2-onyl oxime)amine) 
nitrate acetone solvate 
;
_space_group_IT_number 14
_symmetry_cell_setting monoclinic
_symmetry_space_group_name_Hall '-P 2yn'
_symmetry_space_group_name_H-M 'P 1 21/n 1'
_atom_sites_solution_hydrogens mixed
_atom_sites_solution_primary Patterson
_atom_sites_solution_secondary difmap
_audit_creation_method SHELXL-97
_cell_angle_alpha 90.00
_cell_angle_beta 106.8080(10)
_cell_angle_gamma 90.00
_cell_formula_units_Z 4
_cell_length_a 12.0935(8)
_cell_length_b 15.3388(10)
_cell_length_c 13.7565(9)
_cell_measurement_reflns_used 8147
_cell_measurement_temperature 150(2)
_cell_measurement_theta_max 28.28
_cell_measurement_theta_min 2.97
_cell_volume 2442.8(3)
_computing_cell_refinement 'SMART v5.054'
_computing_data_collection 'SMART v5.054'
_computing_data_reduction 'SAINT v6.02A'
_computing_molecular_graphics 'SHELXTL v5.1'
_computing_publication_material 'SHELXTL v5.1'
_computing_structure_refinement 'SHELXTL v5.1'
_computing_structure_solution 'SHELXTL v5.1'
_diffrn_ambient_temperature 150(2)
_diffrn_measured_fraction_theta_full 0.993
_diffrn_measured_fraction_theta_max 0.993
_diffrn_measurement_device_type 'SMART 1K Platform CCD'
_diffrn_measurement_method '\w scans'
_diffrn_radiation_monochromator graphite
_diffrn_radiation_source 'sealed tube'
_diffrn_radiation_type MoK\a
_diffrn_radiation_wavelength 0.71073
_diffrn_reflns_av_R_equivalents 0.0381
_diffrn_reflns_av_sigmaI/netI 0.0411
_diffrn_reflns_limit_h_max 15
_diffrn_reflns_limit_h_min -16
_diffrn_reflns_limit_k_max 20
_diffrn_reflns_limit_k_min -20
_diffrn_reflns_limit_l_max 14
_diffrn_reflns_limit_l_min -18
_diffrn_reflns_number 15755
_diffrn_reflns_theta_full 28.28
_diffrn_reflns_theta_max 28.28
_diffrn_reflns_theta_min 2.97
_exptl_absorpt_coefficient_mu 0.854
_exptl_absorpt_correction_T_max 0.7959
_exptl_absorpt_correction_T_min 0.7372
_exptl_absorpt_correction_type multi-scan
_exptl_absorpt_process_details 'SADABS, Sheldrick, 1996'
_exptl_crystal_colour blue
_exptl_crystal_density_diffrn 1.452
_exptl_crystal_density_method 'not measured'
_exptl_crystal_description block
_exptl_crystal_F_000 1120
_exptl_crystal_size_max 0.38
_exptl_crystal_size_mid 0.30
_exptl_crystal_size_min 0.28
_refine_diff_density_max 0.428
_refine_diff_density_min -0.829
_refine_diff_density_rms 0.083
_refine_ls_extinction_method none
_refine_ls_goodness_of_fit_ref 1.260
_refine_ls_hydrogen_treatment mixed
_refine_ls_matrix_type full
_refine_ls_number_parameters 307
_refine_ls_number_reflns 6013
_refine_ls_number_restraints 0
_refine_ls_restrained_S_all 1.260
_refine_ls_R_factor_all 0.0763
_refine_ls_R_factor_gt 0.0647
_refine_ls_shift/su_max 0.002
_refine_ls_shift/su_mean 0.000
_refine_ls_structure_factor_coef Fsqd
_refine_ls_weighting_details 'calc w=1/[\s^2^(Fo^2^)+(0.0128P)^2^+5.2534P] where P=(Fo^2^+2Fc^2^)/3'
_refine_ls_weighting_scheme calc
_refine_ls_wR_factor_gt 0.1100
_refine_ls_wR_factor_ref 0.1132
_reflns_number_gt 5265
_reflns_number_total 6013
_reflns_threshold_expression >2sigma(I)
_cod_data_source_file ic025860q_s2_06.cif
_cod_data_source_block 6
_cod_depositor_comments
;
The following automatic conversions were performed:

'_symmetry_cell_setting' value 'Monoclinic' changed to 'monoclinic'
according to the built-in table from CIF Core dictionary named
'cif_core.dic' version 2.4.1 from 2010-06-29.

Automatic conversion script
Id: cif_fix_values 1646 2011-03-28 12:23:43Z adriana 
;
_cod_database_code 4313045

loop_
_symmetry_equiv_pos_as_xyz
'x, y, z'
'-x+1/2, y+1/2, -z+1/2'
'-x, -y, -z'
'x-1/2, -y-1/2, z-1/2'

loop_
_atom_site_label
_atom_site_type_symbol
_atom_site_fract_x
_atom_site_fract_y
_atom_site_fract_z
_atom_site_U_iso_or_equiv
_atom_site_adp_type
_atom_site_occupancy
_atom_site_symmetry_multiplicity
_atom_site_calc_flag
_atom_site_refinement_flags
_atom_site_disorder_assembly
_atom_site_disorder_group
Ni1 Ni 1.21532(3) 1.10931(2) 0.42210(3) 0.01344(9) Uani 1 1 d . . .
O1 O 1.41544(18) 1.22633(15) 0.40871(17) 0.0235(5) Uani 1 1 d . . .
H1 H 1.3656 1.2143 0.3386 0.035 Uiso 1 1 d . . .
N2 N 1.3581(2) 1.18335(16) 0.46914(19) 0.0172(5) Uani 1 1 d . . .
C3 C 1.4051(2) 1.1929(2) 0.5643(2) 0.0184(6) Uani 1 1 d . . .
C4 C 1.5121(3) 1.2443(2) 0.6102(3) 0.0284(7) Uani 1 1 d . . .
H4A H 1.5372 1.2725 0.5563 0.043 Uiso 0.50 1 calc PR A 1
H4B H 1.5732 1.2053 0.6491 0.043 Uiso 0.50 1 calc PR A 1
H4C H 1.4963 1.2889 0.6555 0.043 Uiso 0.50 1 calc PR A 1
H4D H 1.5339 1.2386 0.6843 0.043 Uiso 0.50 1 calc PR A 2
H4E H 1.4979 1.3058 0.5915 0.043 Uiso 0.50 1 calc PR A 2
H4F H 1.5748 1.2223 0.5851 0.043 Uiso 0.50 1 calc PR A 2
C5 C 1.3510(3) 1.1436(2) 0.6336(2) 0.0201(6) Uani 1 1 d . . .
H5A H 1.3989 1.0918 0.6603 0.024 Uiso 1 1 calc R . .
H5B H 1.3511 1.1813 0.6920 0.024 Uiso 1 1 calc R . .
N6 N 1.2299(2) 1.11467(16) 0.58281(18) 0.0162(5) Uani 1 1 d . . .
C7 C 1.1437(3) 1.1732(2) 0.6023(2) 0.0168(6) Uani 1 1 d . . .
C8 C 1.1689(3) 1.2626(2) 0.6130(2) 0.0234(7) Uani 1 1 d . . .
H8A H 1.2418 1.2833 0.6099 0.028 Uiso 1 1 calc R . .
C9 C 1.0879(3) 1.3208(2) 0.6279(3) 0.0275(7) Uani 1 1 d . . .
H9A H 1.1060 1.3811 0.6353 0.033 Uiso 1 1 calc R . .
C10 C 0.9809(3) 1.2920(2) 0.6320(3) 0.0300(8) Uani 1 1 d . . .
H10A H 0.9254 1.3321 0.6422 0.036 Uiso 1 1 calc R . .
C11 C 0.9562(3) 1.2035(2) 0.6211(3) 0.0303(8) Uani 1 1 d . . .
H11A H 0.8828 1.1831 0.6235 0.036 Uiso 1 1 calc R . .
C12 C 1.0369(3) 1.1445(2) 0.6069(2) 0.0232(7) Uani 1 1 d . . .
H12A H 1.0189 1.0841 0.6003 0.028 Uiso 1 1 calc R . .
C13 C 1.2184(3) 1.0216(2) 0.6093(2) 0.0207(6) Uani 1 1 d . . .
H13A H 1.1357 1.0050 0.5891 0.025 Uiso 1 1 calc R . .
H13B H 1.2498 1.0136 0.6836 0.025 Uiso 1 1 calc R . .
C14 C 1.2829(3) 0.9641(2) 0.5555(2) 0.0196(6) Uani 1 1 d . . .
C15 C 1.3285(3) 0.8785(2) 0.6007(3) 0.0324(8) Uani 1 1 d . . .
H15A H 1.2640 0.8406 0.6026 0.049 Uiso 0.50 1 calc PR B 3
H15B H 1.3788 0.8875 0.6700 0.049 Uiso 0.50 1 calc PR B 3
H15C H 1.3728 0.8512 0.5595 0.049 Uiso 0.50 1 calc PR B 3
H15D H 1.4130 0.8789 0.6188 0.049 Uiso 0.50 1 calc PR B 4
H15E H 1.2982 0.8320 0.5514 0.049 Uiso 0.50 1 calc PR B 4
H15F H 1.3042 0.8683 0.6619 0.049 Uiso 0.50 1 calc PR B 4
N16 N 1.2915(2) 0.99361(16) 0.47123(19) 0.0187(5) Uani 1 1 d . . .
O17 O 1.3489(2) 0.93834(15) 0.42208(18) 0.0307(6) Uani 1 1 d . . .
H17 H 1.3566 0.9764 0.3735 0.046 Uiso 1 1 d . . .
O18A O 1.03966(18) 1.07212(15) 0.38734(16) 0.0217(5) Uani 1 1 d . . .
O18B O 1.08866(18) 1.20512(14) 0.36871(16) 0.0193(4) Uani 1 1 d . . .
O18C O 0.9059(2) 1.16963(19) 0.3236(2) 0.0387(7) Uani 1 1 d . . .
N18 N 1.0066(2) 1.14984(18) 0.35839(19) 0.0199(5) Uani 1 1 d . . .
O19A O 1.20689(19) 1.07367(14) 0.27771(16) 0.0219(5) Uani 1 1 d . . .
O19B O 1.26438(19) 1.19741(15) 0.22887(17) 0.0247(5) Uani 1 1 d . . .
O19C O 1.1998(2) 1.09419(17) 0.12023(17) 0.0325(6) Uani 1 1 d . . .
N19 N 1.2244(2) 1.12289(17) 0.20785(19) 0.0206(5) Uani 1 1 d . . .
C29 C 1.0556(4) 1.0299(4) -0.1250(4) 0.0644(15) Uani 1 1 d . . .
H29A H 1.0474 0.9664 -0.1310 0.097 Uiso 1 1 calc R . .
H29B H 0.9999 1.0576 -0.1831 0.097 Uiso 1 1 calc R . .
H29C H 1.0410 1.0491 -0.0619 0.097 Uiso 1 1 calc R . .
C30 C 1.1740(3) 1.0549(3) -0.1236(3) 0.0325(8) Uani 1 1 d . . .
O30 O 1.2449(3) 1.0021(3) -0.1297(3) 0.0728(11) Uani 1 1 d . . .
C31 C 1.2009(5) 1.1496(3) -0.1150(3) 0.0549(12) Uani 1 1 d . . .
H31A H 1.2811 1.1587 -0.1150 0.082 Uiso 1 1 calc R . .
H31B H 1.1902 1.1721 -0.0517 0.082 Uiso 1 1 calc R . .
H31C H 1.1490 1.1804 -0.1728 0.082 Uiso 1 1 calc R . .
C39 C 1.2729(3) 0.8942(2) 0.1536(3) 0.0350(8) Uani 1 1 d . . .
H39A H 1.2382 0.8993 0.2095 0.053 Uiso 1 1 calc R . .
H39B H 1.2880 0.8327 0.1430 0.053 Uiso 1 1 calc R . .
H39C H 1.2197 0.9181 0.0914 0.053 Uiso 1 1 calc R . .
O40 O 1.4216(2) 0.98129(16) 0.26059(17) 0.0277(5) Uani 1 1 d . . .
C40 C 1.3832(3) 0.9437(2) 0.1791(2) 0.0222(6) Uani 1 1 d . . .
C41 C 1.4485(4) 0.9437(3) 0.1020(3) 0.0386(9) Uani 1 1 d . . .
H41A H 1.5192 0.9782 0.1273 0.058 Uiso 1 1 calc R . .
H41B H 1.4005 0.9692 0.0385 0.058 Uiso 1 1 calc R . .
H41C H 1.4687 0.8837 0.0895 0.058 Uiso 1 1 calc R . .

loop_
_atom_site_aniso_label
_atom_site_aniso_U_11
_atom_site_aniso_U_22
_atom_site_aniso_U_33
_atom_site_aniso_U_23
_atom_site_aniso_U_13
_atom_site_aniso_U_12
Ni1 0.01337(17) 0.01424(17) 0.01276(17) 0.00112(15) 0.00384(13) -0.00037(15)
O1 0.0179(11) 0.0300(12) 0.0249(12) 0.0043(10) 0.0098(9) -0.0067(9)
N2 0.0149(12) 0.0182(12) 0.0207(13) -0.0028(10) 0.0088(10) -0.0013(10)
C3 0.0111(13) 0.0195(14) 0.0249(16) -0.0044(12) 0.0058(11) 0.0032(11)
C4 0.0207(16) 0.0328(19) 0.0299(18) -0.0107(15) 0.0046(14) -0.0090(14)
C5 0.0170(14) 0.0259(16) 0.0148(14) -0.0007(12) 0.0006(11) 0.0007(12)
N6 0.0177(12) 0.0161(12) 0.0152(12) 0.0022(10) 0.0056(9) 0.0006(10)
C7 0.0201(14) 0.0203(14) 0.0099(13) 0.0005(11) 0.0042(11) 0.0000(12)
C8 0.0270(17) 0.0251(16) 0.0223(16) -0.0004(13) 0.0139(13) 0.0005(13)
C9 0.041(2) 0.0214(16) 0.0239(17) -0.0001(14) 0.0154(15) 0.0040(14)
C10 0.0308(18) 0.035(2) 0.0280(18) 0.0011(15) 0.0150(15) 0.0114(15)
C11 0.0253(17) 0.036(2) 0.0327(19) 0.0009(16) 0.0140(15) 0.0039(15)
C12 0.0231(16) 0.0243(16) 0.0237(16) -0.0031(13) 0.0094(13) -0.0019(13)
C13 0.0230(16) 0.0191(15) 0.0228(16) 0.0054(12) 0.0110(13) 0.0024(12)
C14 0.0206(14) 0.0193(15) 0.0194(15) 0.0047(12) 0.0066(12) 0.0030(12)
C15 0.042(2) 0.0250(18) 0.036(2) 0.0149(15) 0.0191(16) 0.0151(15)
N16 0.0233(13) 0.0173(12) 0.0160(12) -0.0001(10) 0.0066(10) 0.0042(10)
O17 0.0465(15) 0.0256(12) 0.0278(13) 0.0055(10) 0.0232(11) 0.0167(11)
O18A 0.0208(11) 0.0235(11) 0.0194(11) 0.0009(9) 0.0035(9) -0.0045(9)
O18B 0.0185(10) 0.0190(10) 0.0209(11) 0.0039(9) 0.0066(9) -0.0024(8)
O18C 0.0151(12) 0.0548(17) 0.0432(16) 0.0120(14) 0.0036(11) 0.0062(11)
N18 0.0155(12) 0.0281(14) 0.0154(12) 0.0034(11) 0.0034(10) 0.0028(10)
O19A 0.0295(12) 0.0215(11) 0.0165(11) 0.0016(9) 0.0095(9) -0.0008(9)
O19B 0.0232(12) 0.0272(12) 0.0247(12) 0.0066(10) 0.0084(9) -0.0008(10)
O19C 0.0452(15) 0.0378(15) 0.0142(11) -0.0008(10) 0.0083(10) 0.0093(12)
N19 0.0193(12) 0.0240(14) 0.0190(13) 0.0031(11) 0.0063(10) 0.0089(11)
C29 0.051(3) 0.091(4) 0.050(3) -0.007(3) 0.013(2) -0.025(3)
C30 0.035(2) 0.042(2) 0.0183(17) -0.0040(15) 0.0038(14) 0.0039(17)
O30 0.066(2) 0.080(3) 0.068(2) -0.019(2) 0.0108(19) 0.037(2)
C31 0.076(3) 0.053(3) 0.034(2) 0.002(2) 0.014(2) -0.012(3)
C39 0.0260(17) 0.0279(18) 0.049(2) -0.0034(18) 0.0075(16) 0.0006(15)
O40 0.0272(12) 0.0336(13) 0.0210(12) -0.0017(10) 0.0051(10) 0.0031(10)
C40 0.0218(15) 0.0175(15) 0.0256(16) 0.0044(13) 0.0041(13) 0.0053(12)
C41 0.045(2) 0.044(2) 0.032(2) -0.0059(17) 0.0186(18) -0.0103(18)

loop_
_atom_type_symbol
_atom_type_description
_atom_type_scat_dispersion_real
_atom_type_scat_dispersion_imag
_atom_type_scat_source
C C 0.0033 0.0016 'International Tables Vol C Tables 4.2.6.8 and 6.1.1.4'
H H 0.0000 0.0000 'International Tables Vol C Tables 4.2.6.8 and 6.1.1.4'
N N 0.0061 0.0033 'International Tables Vol C Tables 4.2.6.8 and 6.1.1.4'
O O 0.0106 0.0060 'International Tables Vol C Tables 4.2.6.8 and 6.1.1.4'
Ni Ni 0.3393 1.1124 'International Tables Vol C Tables 4.2.6.8 and 6.1.1.4'

loop_
_geom_angle_atom_site_label_1
_geom_angle_atom_site_label_2
_geom_angle_atom_site_label_3
_geom_angle
_geom_angle_site_symmetry_1
_geom_angle_site_symmetry_3
_geom_angle_publ_flag
N2 Ni1 N16 97.02(10) . . y
N2 Ni1 O19A 105.18(9) . . y
N16 Ni1 O19A 88.85(9) . . y
N2 Ni1 O18B 100.91(9) . . y
N16 Ni1 O18B 161.40(9) . . y
O19A Ni1 O18B 91.20(9) . . y
N2 Ni1 O18A 159.60(9) . . y
N16 Ni1 O18A 99.76(10) . . y
O19A Ni1 O18A 86.75(9) . . y
O18B Ni1 O18A 61.69(8) . . y
N2 Ni1 N6 80.88(10) . . y
N16 Ni1 N6 78.34(10) . . y
O19A Ni1 N6 166.49(9) . . y
O18B Ni1 N6 99.57(9) . . y
O18A Ni1 N6 91.19(9) . . y
C3 N2 O1 114.0(2) . . y
C3 N2 Ni1 118.8(2) . . y
O1 N2 Ni1 127.20(18) . . y
N2 C3 C4 124.8(3) . . y
N2 C3 C5 116.4(3) . . y
C4 C3 C5 118.7(3) . . y
N6 C5 C3 113.5(2) . . y
C7 N6 C13 115.0(2) . . y
C7 N6 C5 112.7(2) . . y
C13 N6 C5 108.6(2) . . y
C7 N6 Ni1 111.06(17) . . y
C13 N6 Ni1 103.12(18) . . y
C5 N6 Ni1 105.49(17) . . y
C12 C7 C8 118.9(3) . . y
C12 C7 N6 122.6(3) . . y
C8 C7 N6 118.5(3) . . y
C9 C8 C7 120.3(3) . . y
C8 C9 C10 120.7(3) . . y
C9 C10 C11 118.8(3) . . y
C12 C11 C10 121.0(3) . . y
C7 C12 C11 120.3(3) . . y
N6 C13 C14 110.1(2) . . y
N16 C14 C15 125.1(3) . . y
N16 C14 C13 115.3(3) . . y
C15 C14 C13 119.5(3) . . y
C14 N16 O17 114.1(2) . . y
C14 N16 Ni1 117.7(2) . . y
O17 N16 Ni1 128.03(18) . . y
N18 O18A Ni1 91.25(16) . . y
N18 O18B Ni1 92.22(16) . . y
O18C N18 O18B 122.4(3) . . y
O18C N18 O18A 122.8(3) . . y
O18B N18 O18A 114.8(2) . . y
N19 O19A Ni1 126.80(19) . . y
O19C N19 O19B 121.5(3) . . y
O19C N19 O19A 118.3(3) . . y
O19B N19 O19A 120.2(3) . . y
O30 C30 C29 122.3(4) . . y
O30 C30 C31 121.4(4) . . y
C29 C30 C31 116.3(4) . . y
O40 C40 C39 122.2(3) . . y
O40 C40 C41 120.7(3) . . y
C39 C40 C41 117.1(3) . . y

loop_
_geom_bond_atom_site_label_1
_geom_bond_atom_site_label_2
_geom_bond_distance
_geom_bond_site_symmetry_2
_geom_bond_publ_flag
Ni1 N2 2.011(2) . y
Ni1 N16 2.024(3) . y
Ni1 O19A 2.034(2) . y
Ni1 O18B 2.096(2) . y
Ni1 O18A 2.116(2) . y
Ni1 N6 2.168(2) . y
O1 N2 1.393(3) . y
N2 C3 1.276(4) . y
C3 C4 1.491(4) . y
C3 C5 1.507(4) . y
C5 N6 1.496(4) . y
N6 C7 1.457(4) . y
N6 C13 1.489(4) . y
C7 C12 1.383(4) . y
C7 C8 1.403(4) . y
C8 C9 1.383(4) . y
C9 C10 1.384(5) . y
C10 C11 1.389(5) . y
C11 C12 1.386(5) . y
C13 C14 1.507(4) . y
C14 N16 1.276(4) . y
C14 C15 1.489(4) . y
N16 O17 1.389(3) . y
O18A N18 1.283(3) . y
O18B N18 1.281(3) . y
O18C N18 1.212(3) . y
O19A N19 1.287(3) . y
O19B N19 1.242(3) . y
O19C N19 1.236(3) . y
C29 C30 1.477(6) . y
C30 O30 1.198(5) . y
C30 C31 1.486(6) . y
C39 C40 1.485(5) . y
O40 C40 1.227(4) . y
C40 C41 1.495(5) . y
